data_2214900
loop_
_publ_author_name
'Vembu, Nagarajan '
'Sparkes, Hazel A.'
'Howard, Judith A. K.'

_publ_section_title
;
 4-Nitrophenyl benzenesulfonate
;
_journal_coeditor_code WN2171
_journal_issue 8
_journal_name_full 'Acta Crystallographica Section E'
_journal_page_first o3543
_journal_page_last o3543
_journal_paper_doi 10.1107/S1600536807034381
_journal_volume 63
_journal_year 2007
_chemical_formula_iupac 'C12 H9 N O5 S'
_chemical_formula_moiety 'C12 H9 N O5 S'
_chemical_formula_sum 'C12 H9 N O5 S'
_chemical_formula_weight 279.26
_chemical_melting_point 341.0(10)
_chemical_name_common 'p-Nitrophenyl benzenesulfonate'
_chemical_name_systematic
;
4-Nitrophenyl benzenesulfonate
;
_space_group_IT_number 14
_symmetry_cell_setting monoclinic
_symmetry_space_group_name_Hall '-P 2ybc'
_symmetry_space_group_name_H-M 'P 1 21/c 1'
_atom_sites_solution_hydrogens geom
_atom_sites_solution_primary direct
_atom_sites_solution_secondary difmap
_audit_creation_method SHELXL-97
_cell_angle_alpha 90.00
_cell_angle_beta 101.651(8)
_cell_angle_gamma 90.00
_cell_formula_units_Z 4
_cell_length_a 10.015(3)
_cell_length_b 10.852(4)
_cell_length_c 11.396(4)
_cell_measurement_reflns_used 8716
_cell_measurement_temperature 120(2)
_cell_measurement_theta_max 30.0
_cell_measurement_theta_min 2.6
_cell_volume 1213.0(7)
_computing_cell_refinement 'SAINT (Bruker, 2003)'
_computing_data_collection 'SMART (Bruker, 1998)'
_computing_data_reduction SAINT
_computing_molecular_graphics 'ORTEP3 for Windows (Farrugia, 1997) and PLATON (Spek, 2003)'
_computing_publication_material SHELXL97
_computing_structure_refinement 'SHELXL97 (Sheldrick, 1997)'
_computing_structure_solution 'SHELXS97 (Sheldrick, 1997)'
_diffrn_ambient_temperature 120(2)
_diffrn_detector_area_resol_mean 8
_diffrn_measured_fraction_theta_full 1.000
_diffrn_measured_fraction_theta_max 0.946
_diffrn_measurement_device_type 'Bruker SMART CCD 1K area-detector'
_diffrn_measurement_method \w
_diffrn_radiation_monochromator graphite
_diffrn_radiation_source 'fine-focus sealed tube'
_diffrn_radiation_type MoK\a
_diffrn_radiation_wavelength 0.71073
_diffrn_reflns_av_R_equivalents 0.0363
_diffrn_reflns_av_sigmaI/netI 0.0266
_diffrn_reflns_limit_h_max 13
_diffrn_reflns_limit_h_min -14
_diffrn_reflns_limit_k_max 15
_diffrn_reflns_limit_k_min -15
_diffrn_reflns_limit_l_max 15
_diffrn_reflns_limit_l_min -15
_diffrn_reflns_number 23602
_diffrn_reflns_theta_full 27.50
_diffrn_reflns_theta_max 30.30
_diffrn_reflns_theta_min 2.08
_exptl_absorpt_coefficient_mu 0.283
_exptl_absorpt_correction_T_max 1.0000
_exptl_absorpt_correction_T_min 0.7987
_exptl_absorpt_correction_type multi-scan
_exptl_absorpt_process_details '(SADABS; Sheldrick, 1998)'
_exptl_crystal_colour colourless
_exptl_crystal_density_diffrn 1.529
_exptl_crystal_density_method 'not measured'
_exptl_crystal_description block
_exptl_crystal_F_000 576
_exptl_crystal_size_max 0.30
_exptl_crystal_size_mid 0.24
_exptl_crystal_size_min 0.20
_refine_diff_density_max 0.357
_refine_diff_density_min -0.380
_refine_ls_extinction_method none
_refine_ls_goodness_of_fit_ref 1.037
_refine_ls_hydrogen_treatment refall
_refine_ls_matrix_type full
_refine_ls_number_parameters 208
_refine_ls_number_reflns 3437
_refine_ls_number_restraints 0
_refine_ls_restrained_S_all 1.037
_refine_ls_R_factor_all 0.0553
_refine_ls_R_factor_gt 0.0345
_refine_ls_shift/su_max 0.001
_refine_ls_shift/su_mean 0.000
_refine_ls_structure_factor_coef Fsqd
_refine_ls_weighting_details 'calc w=1/[\s^2^(Fo^2^)+(0.0403P)^2^+0.5272P] where P=(Fo^2^+2Fc^2^)/3'
_refine_ls_weighting_scheme calc
_refine_ls_wR_factor_gt 0.0826
_refine_ls_wR_factor_ref 0.0927
_reflns_number_gt 2586
_reflns_number_total 3437
_reflns_threshold_expression I>2\s(I)
_cod_data_source_file wn2171.cif
_cod_data_source_block I
_cod_depositor_comments
;
The following automatic conversions were performed:

'_chemical_melting_point' value '340-342' was changed to '341.0(10)'
- the average value was taken and precision was estimated.

Automatic conversion script
Id: cif_fix_values 1646 2011-03-28 12:23:43Z adriana 

The following automatic conversions were performed:

'_chemical_melting_point' value '340-342' was changed to '341.0(10)'
- the average value was taken and precision was estimated.

Automatic conversion script
Id: cif_fix_values 1715 2011-07-08 13:25:40Z adriana 
;
_cod_original_sg_symbol_H-M ' P 21/c'
_cod_database_code 2214900
_cod_database_fobs_code 2214900

loop_
_symmetry_equiv_pos_as_xyz
'x, y, z'
'-x, y+1/2, -z+1/2'
'-x, -y, -z'
'x, -y-1/2, z-1/2'

loop_
_atom_site_type_symbol
_atom_site_label
_atom_site_fract_x
_atom_site_fract_y
_atom_site_fract_z
_atom_site_U_iso_or_equiv
_atom_site_adp_type
_atom_site_calc_flag
_atom_site_occupancy
S S1 0.88009(4) 0.64514(3) 0.20115(3) 0.02644(10) Uani d 1
C C2 0.84763(14) 0.53463(13) 0.08707(13) 0.0241(3) Uani d 1
C C3 0.77611(15) 0.56938(15) -0.02609(13) 0.0270(3) Uani d 1
C C4 0.75429(15) 0.48225(16) -0.11640(14) 0.0298(3) Uani d 1
C C5 0.80280(15) 0.36285(15) -0.09411(14) 0.0302(3) Uani d 1
C C6 0.87286(16) 0.32943(15) 0.01874(15) 0.0312(3) Uani d 1
C C7 0.89596(15) 0.41514(14) 0.11100(14) 0.0278(3) Uani d 1
O O8 0.98137(11) 0.59973(11) 0.29756(9) 0.0316(2) Uani d 1
O O9 0.89369(13) 0.76432(10) 0.15216(10) 0.0361(3) Uani d 1
O O10 0.73797(11) 0.65581(10) 0.24513(9) 0.0296(2) Uani d 1
C C11 0.70056(15) 0.56091(13) 0.31653(13) 0.0248(3) Uani d 1
C C12 0.75723(16) 0.55939(14) 0.43750(13) 0.0270(3) Uani d 1
C C13 0.71255(15) 0.47233(14) 0.50931(13) 0.0273(3) Uani d 1
C C14 0.61342(14) 0.38957(13) 0.45633(13) 0.0250(3) Uani d 1
C C15 0.55842(15) 0.38921(15) 0.33496(14) 0.0278(3) Uani d 1
C C16 0.60276(15) 0.47702(15) 0.26344(13) 0.0285(3) Uani d 1
N N17 0.56559(13) 0.29760(13) 0.53293(12) 0.0313(3) Uani d 1
O O18 0.59839(14) 0.31087(12) 0.64123(11) 0.0432(3) Uani d 1
O O19 0.49469(14) 0.21269(13) 0.48477(12) 0.0470(3) Uani d 1
H H3 0.7429(19) 0.6529(17) -0.0389(16) 0.034(5) Uiso d 1
H H4 0.7063(19) 0.5073(18) -0.1976(17) 0.035(5) Uiso d 1
H H5 0.7882(19) 0.3017(17) -0.1583(16) 0.035(5) Uiso d 1
H H6 0.910(2) 0.2527(19) 0.0343(17) 0.040(5) Uiso d 1
H H7 0.9479(19) 0.3944(18) 0.1900(17) 0.037(5) Uiso d 1
H H12 0.8242(18) 0.6151(17) 0.4690(16) 0.032(5) Uiso d 1
H H13 0.7501(19) 0.4703(17) 0.5940(17) 0.037(5) Uiso d 1
H H15 0.4911(19) 0.3330(17) 0.3031(16) 0.033(5) Uiso d 1
H H16 0.5667(19) 0.4819(17) 0.1794(17) 0.036(5) Uiso d 1

loop_
_atom_site_aniso_label
_atom_site_aniso_U_11
_atom_site_aniso_U_22
_atom_site_aniso_U_33
_atom_site_aniso_U_12
_atom_site_aniso_U_13
_atom_site_aniso_U_23
S1 0.03116(19) 0.02337(18) 0.02263(18) -0.00350(14) 0.00035(13) 0.00245(14)
C2 0.0232(6) 0.0247(7) 0.0236(7) -0.0038(5) 0.0031(5) 0.0018(5)
C3 0.0258(7) 0.0282(8) 0.0256(7) 0.0013(6) 0.0020(5) 0.0038(6)
C4 0.0238(7) 0.0379(9) 0.0262(7) -0.0013(6) 0.0014(6) 0.0000(6)
C5 0.0244(7) 0.0327(8) 0.0332(8) -0.0067(6) 0.0053(6) -0.0058(7)
C6 0.0285(7) 0.0246(8) 0.0395(9) -0.0027(6) 0.0047(6) 0.0006(6)
C7 0.0261(7) 0.0270(8) 0.0287(7) -0.0019(6) 0.0015(6) 0.0054(6)
O8 0.0310(6) 0.0351(6) 0.0252(5) -0.0033(5) -0.0024(4) 0.0015(4)
O9 0.0514(7) 0.0252(6) 0.0289(6) -0.0094(5) 0.0014(5) 0.0040(4)
O10 0.0357(6) 0.0248(5) 0.0275(5) 0.0053(4) 0.0044(4) 0.0047(4)
C11 0.0287(7) 0.0218(7) 0.0239(7) 0.0052(5) 0.0052(5) 0.0003(5)
C12 0.0315(7) 0.0238(7) 0.0243(7) -0.0010(6) 0.0023(6) -0.0053(6)
C13 0.0309(7) 0.0298(8) 0.0202(7) 0.0025(6) 0.0028(6) -0.0033(6)
C14 0.0251(7) 0.0245(7) 0.0263(7) 0.0052(5) 0.0073(5) -0.0002(5)
C15 0.0237(7) 0.0301(8) 0.0283(7) 0.0002(6) 0.0024(6) -0.0052(6)
C16 0.0274(7) 0.0343(8) 0.0217(7) 0.0029(6) 0.0001(6) -0.0024(6)
N17 0.0275(6) 0.0331(7) 0.0346(7) 0.0027(5) 0.0093(5) 0.0035(6)
O18 0.0566(8) 0.0446(7) 0.0301(6) -0.0018(6) 0.0129(6) 0.0064(5)
O19 0.0420(7) 0.0467(8) 0.0516(8) -0.0171(6) 0.0079(6) 0.0026(6)

loop_
_atom_type_symbol
_atom_type_description
_atom_type_scat_dispersion_real
_atom_type_scat_dispersion_imag
_atom_type_scat_source
C C 0.0033 0.0016 'International Tables Vol C Tables 4.2.6.8 and 6.1.1.4'
H H 0.0000 0.0000 'International Tables Vol C Tables 4.2.6.8 and 6.1.1.4'
N N 0.0061 0.0033 'International Tables Vol C Tables 4.2.6.8 and 6.1.1.4'
O O 0.0106 0.0060 'International Tables Vol C Tables 4.2.6.8 and 6.1.1.4'
S S 0.1246 0.1234 'International Tables Vol C Tables 4.2.6.8 and 6.1.1.4'

loop_
_geom_angle_atom_site_label_1
_geom_angle_atom_site_label_2
_geom_angle_atom_site_label_3
_geom_angle
O8 S1 O9 120.42(7)
O8 S1 O10 108.79(7)
O9 S1 O10 102.56(7)
O8 S1 C2 109.42(7)
O9 S1 C2 110.41(7)
O10 S1 C2 103.76(6)
C7 C2 C3 121.77(14)
C7 C2 S1 119.19(11)
C3 C2 S1 119.02(12)
C4 C3 C2 118.55(14)
C4 C3 H3 122.1(11)
C2 C3 H3 119.4(11)
C3 C4 C5 120.34(15)
C3 C4 H4 118.8(11)
C5 C4 H4 120.9(11)
C6 C5 C4 120.51(15)
C6 C5 H5 119.3(11)
C4 C5 H5 120.2(11)
C5 C6 C7 120.28(15)
C5 C6 H6 122.0(12)
C7 C6 H6 117.6(12)
C6 C7 C2 118.55(14)
C6 C7 H7 121.5(11)
C2 C7 H7 119.9(11)
C11 O10 S1 118.90(9)
C12 C11 C16 122.72(14)
C12 C11 O10 118.79(13)
C16 C11 O10 118.39(13)
C11 C12 C13 118.84(14)
C11 C12 H12 120.1(11)
C13 C12 H12 121.0(11)
C12 C13 C14 118.35(14)
C12 C13 H13 120.1(11)
C14 C13 H13 121.6(11)
C15 C14 C13 122.99(14)
C15 C14 N17 118.77(14)
C13 C14 N17 118.24(13)
C14 C15 C16 118.50(14)
C14 C15 H15 120.4(11)
C16 C15 H15 121.1(11)
C11 C16 C15 118.58(14)
C11 C16 H16 119.6(12)
C15 C16 H16 121.8(12)
O18 N17 O19 123.79(14)
O18 N17 C14 117.88(14)
O19 N17 C14 118.33(13)

loop_
_geom_bond_atom_site_label_1
_geom_bond_atom_site_label_2
_geom_bond_distance
S1 O8 1.4243(11)
S1 O9 1.4262(12)
S1 O10 1.6057(12)
S1 C2 1.7503(15)
C2 C7 1.392(2)
C2 C3 1.395(2)
C3 C4 1.382(2)
C3 H3 0.967(19)
C4 C5 1.389(2)
C4 H4 0.991(19)
C5 C6 1.383(2)
C5 H5 0.976(19)
C6 C7 1.388(2)
C6 H6 0.91(2)
C7 H7 0.971(19)
O10 C11 1.4094(18)
C11 C12 1.381(2)
C11 C16 1.384(2)
C12 C13 1.382(2)
C12 H12 0.920(19)
C13 C14 1.384(2)
C13 H13 0.962(18)
C14 C15 1.382(2)
C14 N17 1.469(2)
C15 C16 1.384(2)
C15 H15 0.927(19)
C16 H16 0.954(19)
N17 O18 1.2198(18)
N17 O19 1.2236(19)

loop_
_geom_hbond_atom_site_label_D
_geom_hbond_atom_site_label_H
_geom_hbond_atom_site_label_A
_geom_hbond_site_symmetry_A
_geom_hbond_distance_DH
_geom_hbond_distance_HA
_geom_hbond_distance_DA
_geom_hbond_angle_DHA
_geom_hbond_publ_flag
C7 H7 O8 . 0.971(19) 2.533(19) 2.921(2) 103.8(13) ?
C7 H7 O9 2_745 0.971(19) 2.567(19) 3.479(2) 156.5(15) y
C12 H12 O9 4_576 0.920(19) 2.442(19) 3.188(2) 138.2(14) y

loop_
_geom_torsion_atom_site_label_1
_geom_torsion_atom_site_label_2
_geom_torsion_atom_site_label_3
_geom_torsion_atom_site_label_4
_geom_torsion
_geom_torsion_publ_flag
O8 S1 C2 C7 13.37(14) ?
O9 S1 C2 C7 148.12(12) ?
O10 S1 C2 C7 -102.61(12) ?
O8 S1 C2 C3 -165.46(11) ?
O9 S1 C2 C3 -30.71(14) ?
O10 S1 C2 C3 78.56(12) ?
C7 C2 C3 C4 -0.6(2) ?
S1 C2 C3 C4 178.25(11) ?
C2 C3 C4 C5 0.1(2) ?
C3 C4 C5 C6 0.3(2) ?
C4 C5 C6 C7 -0.2(2) ?
C5 C6 C7 C2 -0.2(2) ?
C3 C2 C7 C6 0.6(2) ?
S1 C2 C7 C6 -178.16(11) ?
O8 S1 O10 C11 -41.26(12) y
O9 S1 O10 C11 -169.86(10) y
C2 S1 O10 C11 75.15(11) y
S1 O10 C11 C12 79.98(15) ?
S1 O10 C11 C16 -103.52(14) ?
C16 C11 C12 C13 -1.5(2) ?
O10 C11 C12 C13 174.88(13) ?
C11 C12 C13 C14 0.5(2) ?
C12 C13 C14 C15 0.8(2) ?
C12 C13 C14 N17 -179.67(13) ?
C13 C14 C15 C16 -1.2(2) ?
N17 C14 C15 C16 179.26(13) ?
C12 C11 C16 C15 1.0(2) ?
O10 C11 C16 C15 -175.31(13) ?
C14 C15 C16 C11 0.3(2) ?
C15 C14 N17 O18 -168.62(14) ?
C13 C14 N17 O18 11.8(2) ?
C15 C14 N17 O19 10.9(2) ?
C13 C14 N17 O19 -168.63(14) ?

loop_
_cod_related_entry_id
_cod_related_entry_database
_cod_related_entry_code
1 ChemSpider 308645
